data_1502301
loop_
_publ_author_name
'Williams, David E.'
'Dalisay, Doralyn S.'
'Patrick, Brian O.'
'Matainaho, Teatulohi'
'Andrusiak, Kerry'
'Deshpande, Raamesh'
'Myers, Chad L.'
'Piotrowski, Jeff S.'
'Boone, Charles'
'Yoshida, Minoru'
'Andersen, Raymond J.'

_publ_section_title
;
 Padanamides A and B, highly modified linear tetrapeptides produced in
 culture by a Streptomyces sp. isolated from a marine sediment.
;
_journal_issue 15
_journal_name_full 'Organic letters'
_journal_page_first 3936
_journal_page_last 3939
_journal_paper_doi 10.1021/ol2014494
_journal_volume 13
_journal_year 2011
_chemical_absolute_configuration ad
_chemical_formula_sum 'C13 H17 N3 O7'
_chemical_formula_weight 327.30
_chemical_name_systematic
;
 ?
;
_space_group_IT_number 19
_symmetry_cell_setting orthorhombic
_symmetry_space_group_name_Hall 'P 2ac 2ab'
_symmetry_space_group_name_H-M 'P 21 21 21'
_atom_sites_solution_hydrogens geom
_atom_sites_solution_primary direct
_atom_sites_solution_secondary difmap
_audit_creation_method SHELXL-97
_cell_angle_alpha 90.00
_cell_angle_beta 90.00
_cell_angle_gamma 90.00
_cell_formula_units_Z 4
_cell_length_a 6.8458(2)
_cell_length_b 8.1555(3)
_cell_length_c 27.3235(9)
_cell_measurement_reflns_used 9885
_cell_measurement_temperature 90.0(1)
_cell_measurement_theta_max 65.3
_cell_measurement_theta_min 3.24
_cell_volume 1525.50(9)
_computing_structure_refinement 'SHELXL-97 (Sheldrick, 2008)'
_diffrn_ambient_temperature 90.0(1)
_diffrn_measured_fraction_theta_full 0.984
_diffrn_measured_fraction_theta_max 0.984
_diffrn_measurement_device_type 'Bruker APEX DUO'
_diffrn_measurement_method 'area detector'
_diffrn_radiation_monochromator graphite
_diffrn_radiation_source 'fine-focus sealed tube'
_diffrn_radiation_type CuK\a
_diffrn_radiation_wavelength 1.54178
_diffrn_reflns_av_R_equivalents 0.0263
_diffrn_reflns_av_sigmaI/netI 0.0104
_diffrn_reflns_limit_h_max 8
_diffrn_reflns_limit_h_min -7
_diffrn_reflns_limit_k_max 8
_diffrn_reflns_limit_k_min -9
_diffrn_reflns_limit_l_max 31
_diffrn_reflns_limit_l_min -31
_diffrn_reflns_number 27362
_diffrn_reflns_theta_full 65.99
_diffrn_reflns_theta_max 65.99
_diffrn_reflns_theta_min 3.23
_exptl_absorpt_coefficient_mu 1.003
_exptl_absorpt_correction_T_max 0.794
_exptl_absorpt_correction_T_min 0.707
_exptl_absorpt_correction_type multi-scan
_exptl_crystal_colour yellow
_exptl_crystal_density_diffrn 1.425
_exptl_crystal_density_method 'not measured'
_exptl_crystal_description prism
_exptl_crystal_F_000 688
_exptl_crystal_size_max 0.55
_exptl_crystal_size_mid 0.38
_exptl_crystal_size_min 0.23
_refine_diff_density_max 0.145
_refine_diff_density_min -0.168
_refine_diff_density_rms 0.034
_refine_ls_abs_structure_details 'Flack H D (1983), Acta Cryst. A39, 876-881'
_refine_ls_abs_structure_Flack 0.02(2)
_refine_ls_extinction_coef 0.0051(3)
_refine_ls_extinction_expression Fc^*^=kFc[1+0.001xFc^2^\l^3^/sin(2\q)]^-1/4^
_refine_ls_extinction_method SHELXL
_refine_ls_goodness_of_fit_ref 1.075
_refine_ls_hydrogen_treatment mixed
_refine_ls_matrix_type full
_refine_ls_number_parameters 220
_refine_ls_number_reflns 2602
_refine_ls_number_restraints 0
_refine_ls_restrained_S_all 1.075
_refine_ls_R_factor_all 0.0233
_refine_ls_R_factor_gt 0.0232
_refine_ls_shift/su_max 0.001
_refine_ls_shift/su_mean 0.000
_refine_ls_structure_factor_coef Fsqd
_refine_ls_weighting_details 'calc w=1/[\s^2^(Fo^2^)+(0.0397P)^2^+0.2758P] where P=(Fo^2^+2Fc^2^)/3'
_refine_ls_weighting_scheme calc
_refine_ls_wR_factor_gt 0.0626
_refine_ls_wR_factor_ref 0.0627
_reflns_number_gt 2598
_reflns_number_total 2602
_reflns_threshold_expression >2\s(I)
_cod_data_source_file ol2014494_si_005.cif
_cod_data_source_block ra049
_cod_original_sg_symbol_H-M 'P 212121'
_cod_database_code 1502301

loop_
_symmetry_equiv_pos_as_xyz
'x, y, z'
'x+1/2, -y+1/2, -z'
'-x, y+1/2, -z+1/2'
'-x+1/2, -y, z+1/2'

loop_
_atom_site_label
_atom_site_type_symbol
_atom_site_fract_x
_atom_site_fract_y
_atom_site_fract_z
_atom_site_U_iso_or_equiv
_atom_site_adp_type
_atom_site_occupancy
_atom_site_symmetry_multiplicity
_atom_site_calc_flag
_atom_site_refinement_flags
C1 C 0.44867(17) 0.33436(15) 0.40436(4) 0.0181(3) Uani 1 1 d .
C2 C 0.55618(19) 0.45467(14) 0.37124(4) 0.0166(3) Uani 1 1 d .
H2 H 0.4654 0.5434 0.3602 0.020 Uiso 1 1 calc R
C3 C 0.73367(18) 0.53044(14) 0.39911(4) 0.0178(3) Uani 1 1 d .
H3 H 0.8264 0.5763 0.3744 0.021 Uiso 1 1 calc R
C4 C 0.6818(2) 0.66627(16) 0.43516(5) 0.0225(3) Uani 1 1 d .
H4 H 0.5972 0.6187 0.4614 0.027 Uiso 1 1 calc R
C5 C 0.5707(3) 0.80555(17) 0.41058(6) 0.0382(4) Uani 1 1 d .
H5A H 0.6445 0.8444 0.3821 0.057 Uiso 1 1 calc R
H5B H 0.5537 0.8958 0.4339 0.057 Uiso 1 1 calc R
H5C H 0.4423 0.7660 0.3999 0.057 Uiso 1 1 calc R
C6 C 0.8679(2) 0.73208(19) 0.45884(5) 0.0322(3) Uani 1 1 d .
H6A H 0.9515 0.7810 0.4337 0.048 Uiso 1 1 calc R
H6B H 0.9379 0.6420 0.4748 0.048 Uiso 1 1 calc R
H6C H 0.8338 0.8155 0.4832 0.048 Uiso 1 1 calc R
C7 C 0.68735(17) 0.41945(15) 0.28730(4) 0.0158(2) Uani 1 1 d .
C8 C 0.75065(17) 0.31957(15) 0.24739(4) 0.0169(3) Uani 1 1 d .
C9 C 0.82043(18) 0.38627(15) 0.20398(4) 0.0167(2) Uani 1 1 d .
H9 H 0.8623 0.3169 0.1781 0.020 Uiso 1 1 calc R
C10 C 0.82808(18) 0.55330(16) 0.19901(4) 0.0169(3) Uani 1 1 d .
C11 C 0.76446(17) 0.65847(15) 0.23628(4) 0.0170(3) Uani 1 1 d .
H11 H 0.7688 0.7740 0.2319 0.020 Uiso 1 1 calc R
C12 C 0.69589(17) 0.59253(15) 0.27902(4) 0.0162(3) Uani 1 1 d .
H12 H 0.6524 0.6644 0.3041 0.019 Uiso 1 1 calc R
C13 C 0.2522(2) 0.30768(18) 0.47426(5) 0.0264(3) Uani 1 1 d .
H13A H 0.1663 0.2308 0.4570 0.040 Uiso 1 1 calc R
H13B H 0.1745 0.3751 0.4967 0.040 Uiso 1 1 calc R
H13C H 0.3501 0.2463 0.4929 0.040 Uiso 1 1 calc R
N1 N 0.74731(14) 0.14247(12) 0.24977(4) 0.0173(2) Uani 1 1 d .
N2 N 0.91117(15) 0.62213(13) 0.15472(4) 0.0196(2) Uani 1 1 d .
N3 N 0.62148(16) 0.35909(14) 0.32953(4) 0.0173(2) Uani 1 1 d .
O1 O 0.45564(13) 0.18840(11) 0.39919(3) 0.0241(2) Uani 1 1 d .
O2 O 0.34961(14) 0.41281(11) 0.43890(3) 0.0224(2) Uani 1 1 d .
O3 O 0.83029(14) 0.40287(11) 0.42476(3) 0.0208(2) Uani 1 1 d .
O4 O 0.70527(13) 0.07422(10) 0.28900(3) 0.0206(2) Uani 1 1 d .
O5 O 0.78585(14) 0.06401(11) 0.21257(3) 0.0233(2) Uani 1 1 d .
O6 O 0.96394(16) 0.53077(12) 0.12202(3) 0.0276(2) Uani 1 1 d .
O7 O 0.92641(13) 0.77379(11) 0.15258(3) 0.0229(2) Uani 1 1 d .
H3N H 0.618(2) 0.261(2) 0.3319(6) 0.027(4) Uiso 1 1 d .
H3O H 0.901(3) 0.362(3) 0.4044(8) 0.055(6) Uiso 1 1 d .

loop_
_atom_site_aniso_label
_atom_site_aniso_U_11
_atom_site_aniso_U_22
_atom_site_aniso_U_33
_atom_site_aniso_U_23
_atom_site_aniso_U_13
_atom_site_aniso_U_12
C1 0.0143(6) 0.0216(6) 0.0183(6) 0.0029(5) -0.0020(5) 0.0024(5)
C2 0.0184(6) 0.0158(5) 0.0156(6) 0.0011(5) 0.0012(5) 0.0031(5)
C3 0.0191(6) 0.0182(6) 0.0162(6) 0.0021(5) -0.0001(5) 0.0005(5)
C4 0.0285(7) 0.0183(6) 0.0206(6) -0.0013(5) -0.0007(5) 0.0005(5)
C5 0.0568(10) 0.0202(7) 0.0375(8) -0.0077(6) -0.0126(8) 0.0113(7)
C6 0.0394(8) 0.0290(7) 0.0281(7) -0.0048(6) -0.0062(6) -0.0052(7)
C7 0.0132(5) 0.0181(6) 0.0162(6) -0.0001(5) -0.0040(5) 0.0001(5)
C8 0.0156(6) 0.0157(6) 0.0195(6) -0.0006(5) -0.0035(5) 0.0003(5)
C9 0.0141(6) 0.0190(6) 0.0171(5) -0.0023(5) -0.0013(5) 0.0012(5)
C10 0.0149(6) 0.0205(6) 0.0152(5) 0.0007(5) -0.0003(4) -0.0015(5)
C11 0.0150(6) 0.0158(6) 0.0204(6) 0.0009(4) -0.0038(5) 0.0002(5)
C12 0.0149(6) 0.0171(6) 0.0167(6) -0.0027(5) -0.0010(4) 0.0016(5)
C13 0.0210(6) 0.0365(7) 0.0215(6) 0.0086(6) 0.0047(5) -0.0019(6)
N1 0.0150(5) 0.0170(5) 0.0198(5) -0.0008(4) -0.0022(4) 0.0000(4)
N2 0.0180(5) 0.0204(5) 0.0202(5) 0.0007(4) 0.0008(4) -0.0004(4)
N3 0.0207(5) 0.0142(5) 0.0170(5) 0.0008(4) -0.0003(4) 0.0008(4)
O1 0.0247(5) 0.0190(4) 0.0285(5) 0.0052(4) 0.0038(4) 0.0010(4)
O2 0.0231(5) 0.0257(5) 0.0184(4) 0.0015(4) 0.0047(4) -0.0005(4)
O3 0.0218(5) 0.0233(5) 0.0173(4) 0.0009(3) -0.0013(4) 0.0063(4)
O4 0.0246(5) 0.0168(4) 0.0205(4) 0.0025(3) 0.0006(4) 0.0000(4)
O5 0.0299(5) 0.0179(4) 0.0221(4) -0.0056(4) 0.0020(4) 0.0004(4)
O6 0.0363(5) 0.0263(5) 0.0202(5) -0.0019(4) 0.0089(4) 0.0039(4)
O7 0.0268(5) 0.0198(5) 0.0221(4) 0.0021(4) 0.0016(4) -0.0046(4)

loop_
_atom_type_symbol
_atom_type_description
_atom_type_scat_dispersion_real
_atom_type_scat_dispersion_imag
_atom_type_scat_source
C C 0.0181 0.0091 'International Tables Vol C Tables 4.2.6.8 and 6.1.1.4'
H H 0.0000 0.0000 'International Tables Vol C Tables 4.2.6.8 and 6.1.1.4'
N N 0.0311 0.0180 'International Tables Vol C Tables 4.2.6.8 and 6.1.1.4'
O O 0.0492 0.0322 'International Tables Vol C Tables 4.2.6.8 and 6.1.1.4'

loop_
_geom_angle_atom_site_label_1
_geom_angle_atom_site_label_2
_geom_angle_atom_site_label_3
_geom_angle
O1 C1 O2 125.63(12)
O1 C1 C2 123.35(11)
O2 C1 C2 111.02(10)
N3 C2 C1 105.61(10)
N3 C2 C3 110.85(10)
C1 C2 C3 109.94(10)
N3 C2 H2 110.1
C1 C2 H2 110.1
C3 C2 H2 110.1
O3 C3 C4 108.82(10)
O3 C3 C2 108.27(10)
C4 C3 C2 114.94(11)
O3 C3 H3 108.2
C4 C3 H3 108.2
C2 C3 H3 108.2
C5 C4 C3 111.93(10)
C5 C4 C6 109.98(12)
C3 C4 C6 109.59(11)
C5 C4 H4 108.4
C3 C4 H4 108.4
C6 C4 H4 108.4
C4 C5 H5A 109.5
C4 C5 H5B 109.5
H5A C5 H5B 109.5
C4 C5 H5C 109.5
H5A C5 H5C 109.5
H5B C5 H5C 109.5
C4 C6 H6A 109.5
C4 C6 H6B 109.5
H6A C6 H6B 109.5
C4 C6 H6C 109.5
H6A C6 H6C 109.5
H6B C6 H6C 109.5
N3 C7 C8 123.56(11)
N3 C7 C12 121.00(11)
C8 C7 C12 115.44(11)
C9 C8 C7 122.19(11)
C9 C8 N1 115.77(10)
C7 C8 N1 122.04(11)
C10 C9 C8 119.14(11)
C10 C9 H9 120.4
C8 C9 H9 120.4
C9 C10 C11 121.66(11)
C9 C10 N2 118.86(11)
C11 C10 N2 119.44(11)
C12 C11 C10 119.10(11)
C12 C11 H11 120.4
C10 C11 H11 120.4
C11 C12 C7 122.45(11)
C11 C12 H12 118.8
C7 C12 H12 118.8
O2 C13 H13A 109.5
O2 C13 H13B 109.5
H13A C13 H13B 109.5
O2 C13 H13C 109.5
H13A C13 H13C 109.5
H13B C13 H13C 109.5
O5 N1 O4 122.01(10)
O5 N1 C8 118.64(10)
O4 N1 C8 119.35(10)
O6 N2 O7 123.33(11)
O6 N2 C10 119.45(10)
O7 N2 C10 117.22(10)
C7 N3 C2 125.84(11)
C7 N3 H3N 116.7(12)
C2 N3 H3N 117.4(12)
C1 O2 C13 115.01(10)
C3 O3 H3O 104.0(15)

loop_
_geom_bond_atom_site_label_1
_geom_bond_atom_site_label_2
_geom_bond_distance
C1 O1 1.1996(15)
C1 O2 1.3268(15)
C1 C2 1.5241(17)
C2 N3 1.4515(15)
C2 C3 1.5615(17)
C2 H2 1.0000
C3 O3 1.4181(15)
C3 C4 1.5241(17)
C3 H3 1.0000
C4 C5 1.5233(19)
C4 C6 1.526(2)
C4 H4 1.0000
C5 H5A 0.9800
C5 H5B 0.9800
C5 H5C 0.9800
C6 H6A 0.9800
C6 H6B 0.9800
C6 H6C 0.9800
C7 N3 1.3330(16)
C7 C8 1.4283(17)
C7 C12 1.4308(17)
C8 C9 1.3897(17)
C8 N1 1.4460(15)
C9 C10 1.3699(17)
C9 H9 0.9500
C10 C11 1.4009(17)
C10 N2 1.4502(16)
C11 C12 1.3687(17)
C11 H11 0.9500
C12 H12 0.9500
C13 O2 1.4536(15)
C13 H13A 0.9800
C13 H13B 0.9800
C13 H13C 0.9800
N1 O5 1.2298(14)
N1 O4 1.2417(13)
N2 O6 1.2182(14)
N2 O7 1.2426(14)
N3 H3N 0.799(18)
O3 H3O 0.81(2)

loop_
_geom_torsion_atom_site_label_1
_geom_torsion_atom_site_label_2
_geom_torsion_atom_site_label_3
_geom_torsion_atom_site_label_4
_geom_torsion
O1 C1 C2 N3 12.48(16)
O2 C1 C2 N3 -167.76(10)
O1 C1 C2 C3 -107.16(14)
O2 C1 C2 C3 72.60(12)
N3 C2 C3 O3 -72.88(12)
C1 C2 C3 O3 43.51(13)
N3 C2 C3 C4 165.24(10)
C1 C2 C3 C4 -78.37(13)
O3 C3 C4 C5 -177.93(12)
C2 C3 C4 C5 -56.35(15)
O3 C3 C4 C6 59.78(14)
C2 C3 C4 C6 -178.64(11)
N3 C7 C8 C9 -179.35(12)
C12 C7 C8 C9 1.58(17)
N3 C7 C8 N1 0.23(18)
C12 C7 C8 N1 -178.84(10)
C7 C8 C9 C10 -0.36(18)
N1 C8 C9 C10 -179.97(10)
C8 C9 C10 C11 -1.03(19)
C8 C9 C10 N2 176.59(10)
C9 C10 C11 C12 1.07(18)
N2 C10 C11 C12 -176.54(11)
C10 C11 C12 C7 0.29(18)
N3 C7 C12 C11 179.36(11)
C8 C7 C12 C11 -1.54(17)
C9 C8 N1 O5 -7.31(16)
C7 C8 N1 O5 173.08(10)
C9 C8 N1 O4 172.93(10)
C7 C8 N1 O4 -6.68(17)
C9 C10 N2 O6 3.37(17)
C11 C10 N2 O6 -178.96(11)
C9 C10 N2 O7 -175.90(11)
C11 C10 N2 O7 1.77(16)
C8 C7 N3 C2 179.75(11)
C12 C7 N3 C2 -1.23(18)
C1 C2 N3 C7 165.93(11)
C3 C2 N3 C7 -75.03(14)
O1 C1 O2 C13 3.53(18)
C2 C1 O2 C13 -176.23(10)
